data_4064381
loop_
_publ_author_name
'Tan, Xing'
'Li, Bin'
'Xu, Shansheng'
'Song, Haibin'
'Wang, Baiquan'

_publ_section_title
;
 Trinuclear and Tetranuclear Ruthenium Carbonyl Clusters Derived from
 Indenylphosphines: Cleavage of C&#x2212;H and C&#x2212;P Bonds
;
_journal_issue 8
_journal_name_full Organometallics
_journal_page_first 2308
_journal_paper_doi 10.1021/om200072g
_journal_volume 30
_journal_year 2011
_chemical_formula_sum 'C24 H11 O9 P Ru3'
_chemical_formula_weight 777.51
_chemical_name_systematic
; 
 ? 
;
_space_group_IT_number 14
_symmetry_cell_setting monoclinic
_symmetry_space_group_name_Hall '-P 2ybc'
_symmetry_space_group_name_H-M 'P 1 21/c 1'
_atom_sites_solution_hydrogens geom
_atom_sites_solution_primary direct
_atom_sites_solution_secondary difmap
_audit_creation_method SHELXL-97
_cell_angle_alpha 90.00
_cell_angle_beta 99.56(3)
_cell_angle_gamma 90.00
_cell_formula_units_Z 4
_cell_length_a 12.050(2)
_cell_length_b 10.849(2)
_cell_length_c 19.484(4)
_cell_measurement_reflns_used 6921
_cell_measurement_temperature 113(2)
_cell_measurement_theta_max 27.918
_cell_measurement_theta_min 1.714
_cell_volume 2511.8(8)
_computing_cell_refinement CrystalClear
_computing_data_collection CrystalClear
_computing_data_reduction CrystalClear
_computing_molecular_graphics 'Bruker SHELXTL'
_computing_publication_material 'CrystalStructure 3.8'
_computing_structure_refinement 'SHELXL-97 (Sheldrick, 1997)'
_computing_structure_solution 'SHELXS-97 (Sheldrick, 1990)'
_diffrn_ambient_temperature 113(2)
_diffrn_detector_area_resol_mean 14.63
_diffrn_measured_fraction_theta_full 0.993
_diffrn_measured_fraction_theta_max 0.993
_diffrn_measurement_device_type 'Rigaku Saturn CCD area detector'
_diffrn_measurement_method '\w and \f scans'
_diffrn_radiation_monochromator multilayer
_diffrn_radiation_source 'rotating anode'
_diffrn_radiation_type MoK\a
_diffrn_radiation_wavelength 0.71073
_diffrn_reflns_av_R_equivalents 0.0406
_diffrn_reflns_av_sigmaI/netI 0.0419
_diffrn_reflns_limit_h_max 13
_diffrn_reflns_limit_h_min -14
_diffrn_reflns_limit_k_max 12
_diffrn_reflns_limit_k_min -12
_diffrn_reflns_limit_l_max 22
_diffrn_reflns_limit_l_min -22
_diffrn_reflns_number 13736
_diffrn_reflns_theta_full 25.02
_diffrn_reflns_theta_max 25.02
_diffrn_reflns_theta_min 1.71
_diffrn_standards_decay_% 0
_diffrn_standards_interval_count 0
_diffrn_standards_interval_time 0
_diffrn_standards_number 0
_exptl_absorpt_coefficient_mu 1.896
_exptl_absorpt_correction_T_max 0.8044
_exptl_absorpt_correction_T_min 0.7030
_exptl_absorpt_correction_type multi-scan
_exptl_absorpt_process_details CrystalClear
_exptl_crystal_colour Yellow
_exptl_crystal_density_diffrn 2.056
_exptl_crystal_density_method 'not measured'
_exptl_crystal_description Prism
_exptl_crystal_F_000 1496
_exptl_crystal_size_max 0.20
_exptl_crystal_size_mid 0.18
_exptl_crystal_size_min 0.12
_refine_diff_density_max 1.021
_refine_diff_density_min -1.167
_refine_diff_density_rms 0.205
_refine_ls_extinction_coef 0.0133(4)
_refine_ls_extinction_expression Fc^*^=kFc[1+0.001xFc^2^\l^3^/sin(2\q)]^-1/4^
_refine_ls_extinction_method SHELXL
_refine_ls_goodness_of_fit_ref 1.005
_refine_ls_hydrogen_treatment constr
_refine_ls_matrix_type full
_refine_ls_number_parameters 372
_refine_ls_number_reflns 4412
_refine_ls_number_restraints 108
_refine_ls_restrained_S_all 1.034
_refine_ls_R_factor_all 0.0364
_refine_ls_R_factor_gt 0.0331
_refine_ls_shift/su_max 0.001
_refine_ls_shift/su_mean 0.000
_refine_ls_structure_factor_coef Fsqd
_refine_ls_weighting_details 'calc w=1/[\s^2^(Fo^2^)+(0.0492P)^2^+0.0000P] where P=(Fo^2^+2Fc^2^)/3'
_refine_ls_weighting_scheme calc
_refine_ls_wR_factor_gt 0.0749
_refine_ls_wR_factor_ref 0.0766
_reflns_number_gt 3846
_reflns_number_total 4412
_reflns_threshold_expression >2sigma(I)
_cod_data_source_file om200072g_si_001.cif
_cod_data_source_block m091207d
_cod_depositor_comments
;
The following automatic conversions were performed:

'_symmetry_cell_setting' value 'Monoclinic' changed to 'monoclinic'
according to /home/saulius/struct/CIF-dictionaries/cif_core.dic
dictionary named 'cif_core.dic' version 2.4.1 from
2010-06-29.

'_exptl_absorpt_correction_type' value 'MULTI-SCAN'
changed to 'multi-scan' according to
/home/saulius/struct/CIF-dictionaries/cif_core.dic dictionary named
'cif_core.dic' version 2.4.1 from
2010-06-29.

'_refine_ls_hydrogen_treatment' value 'CONSTR' changed
to 'constr' according to
/home/saulius/struct/CIF-dictionaries/cif_core.dic dictionary named
'cif_core.dic' version 2.4.1 from 2010-06-29.

Automatic conversion script
Id: cif_fix_values 1715 2011-07-08 13:25:40Z adriana 
;
_cod_original_cell_volume 2511.8(9)
_cod_original_sg_symbol_H-M P2(1)/c
_cod_database_code 4064381

loop_
_symmetry_equiv_pos_as_xyz
'x, y, z'
'-x, y+1/2, -z+1/2'
'-x, -y, -z'
'x, -y-1/2, z-1/2'

loop_
_atom_site_label
_atom_site_type_symbol
_atom_site_fract_x
_atom_site_fract_y
_atom_site_fract_z
_atom_site_U_iso_or_equiv
_atom_site_adp_type
_atom_site_occupancy
_atom_site_symmetry_multiplicity
_atom_site_calc_flag
_atom_site_refinement_flags
_atom_site_disorder_assembly
_atom_site_disorder_group
Ru1 Ru 0.17697(2) 0.38402(3) 0.250683(15) 0.01525(11) Uani 1 1 d . . .
Ru2 Ru 0.24121(2) 0.45989(3) 0.390916(15) 0.01732(12) Uani 1 1 d . . .
Ru3 Ru 0.33429(3) 0.22672(3) 0.427005(16) 0.01897(12) Uani 1 1 d . . .
P1 P 0.33805(8) 0.32222(9) 0.32226(5) 0.0192(2) Uani 1 1 d . A .
O1 O 0.3033(3) 0.5080(3) 0.14311(16) 0.0332(7) Uani 1 1 d . . .
O2 O -0.0451(2) 0.5207(3) 0.19551(15) 0.0301(7) Uani 1 1 d . . .
O3 O 0.1267(3) 0.1483(3) 0.16932(15) 0.0349(7) Uani 1 1 d . . .
O4 O 0.1272(3) 0.6924(3) 0.32823(16) 0.0424(9) Uani 1 1 d . . .
O5 O 0.1605(4) 0.4834(3) 0.5317(2) 0.0740(14) Uani 1 1 d U . .
O6 O 0.4618(4) 0.5907(6) 0.4349(3) 0.111(2) Uani 1 1 d U . .
O7 O 0.3355(3) 0.2538(3) 0.58408(16) 0.0376(8) Uani 1 1 d . . .
O8 O 0.5937(3) 0.2196(4) 0.45758(18) 0.0483(10) Uani 1 1 d . . .
O9 O 0.3005(3) -0.0484(3) 0.40789(17) 0.0434(8) Uani 1 1 d . . .
C1 C 0.2574(3) 0.4637(4) 0.1823(2) 0.0208(9) Uani 1 1 d . . .
C2 C 0.0366(3) 0.4713(4) 0.2157(2) 0.0208(9) Uani 1 1 d . . .
C3 C 0.1441(3) 0.2385(4) 0.1983(2) 0.0223(9) Uani 1 1 d . . .
C4 C 0.1661(4) 0.6018(4) 0.3479(2) 0.0256(9) Uani 1 1 d . . .
C5 C 0.1925(5) 0.4774(4) 0.4795(3) 0.0428(13) Uani 1 1 d . . .
C6 C 0.3774(4) 0.5439(6) 0.4187(3) 0.0596(18) Uani 1 1 d . . .
C7 C 0.3309(3) 0.2384(4) 0.5261(2) 0.0254(9) Uani 1 1 d . . .
C8 C 0.4985(4) 0.2227(4) 0.4469(2) 0.0288(10) Uani 1 1 d . . .
C9 C 0.3166(4) 0.0528(4) 0.4151(2) 0.0288(10) Uani 1 1 d . . .
C10 C 0.1084(3) 0.3226(3) 0.33641(18) 0.0149(8) Uani 1 1 d . . .
C11 C 0.1615(3) 0.2610(3) 0.3973(2) 0.0164(8) Uani 1 1 d . . .
C12 C 0.0720(3) 0.2275(3) 0.4383(2) 0.0193(8) Uani 1 1 d . . .
C13 C 0.0774(3) 0.1634(4) 0.5007(2) 0.0268(9) Uani 1 1 d . . .
H13 H 0.1461 0.1345 0.5239 0.032 Uiso 1 1 calc R . .
C14 C -0.0198(4) 0.1431(4) 0.5278(2) 0.0315(10) Uani 1 1 d . . .
H14 H -0.0159 0.1013 0.5698 0.038 Uiso 1 1 calc R . .
C15 C -0.1225(3) 0.1837(4) 0.4937(2) 0.0282(10) Uani 1 1 d . . .
H15 H -0.1870 0.1702 0.5131 0.034 Uiso 1 1 calc R . .
C16 C -0.1304(3) 0.2445(4) 0.4305(2) 0.0223(9) Uani 1 1 d . . .
H16 H -0.1999 0.2700 0.4066 0.027 Uiso 1 1 calc R . .
C17 C -0.0325(3) 0.2668(3) 0.40376(19) 0.0183(8) Uani 1 1 d . . .
C18 C -0.0172(3) 0.3305(4) 0.33736(19) 0.0182(8) Uani 1 1 d . . .
H18A H -0.0416 0.4157 0.3374 0.022 Uiso 1 1 calc R . .
H18B H -0.0596 0.2891 0.2973 0.022 Uiso 1 1 calc R . .
C19 C 0.4727(3) 0.3531(4) 0.2950(2) 0.0231(9) Uani 1 1 d . . .
C20 C 0.5646(10) 0.4248(11) 0.3404(7) 0.029(3) Uani 0.349(5) 1 d PU A 1
H20A H 0.5541 0.4555 0.3834 0.035 Uiso 0.349(5) 1 calc PR A 1
C21 C 0.6639(11) 0.4432(12) 0.3159(7) 0.033(3) Uani 0.349(5) 1 d PU A 1
H21A H 0.7212 0.4893 0.3418 0.039 Uiso 0.349(5) 1 calc PR A 1
C23 C 0.5979(11) 0.3301(13) 0.2137(7) 0.035(3) Uani 0.349(5) 1 d PU A 1
H23A H 0.6088 0.2961 0.1715 0.042 Uiso 0.349(5) 1 calc PR A 1
C24 C 0.4956(10) 0.3150(11) 0.2363(7) 0.028(2) Uani 0.349(5) 1 d PU A 1
H24A H 0.4390 0.2740 0.2068 0.033 Uiso 0.349(5) 1 calc PR A 1
C20' C 0.5074(5) 0.4657(6) 0.2818(4) 0.0347(17) Uani 0.651(5) 1 d PU A 2
H20B H 0.4616 0.5330 0.2868 0.042 Uiso 0.651(5) 1 calc PR A 2
C21' C 0.6103(6) 0.4849(7) 0.2607(4) 0.0437(19) Uani 0.651(5) 1 d PU A 2
H21B H 0.6324 0.5651 0.2528 0.052 Uiso 0.651(5) 1 calc PR A 2
C23' C 0.6421(7) 0.2716(7) 0.2612(4) 0.0441(19) Uani 0.651(5) 1 d PU A 2
H23B H 0.6867 0.2049 0.2532 0.053 Uiso 0.651(5) 1 calc PR A 2
C24' C 0.5385(6) 0.2513(7) 0.2830(4) 0.0398(18) Uani 0.651(5) 1 d PU A 2
H24B H 0.5138 0.1716 0.2893 0.048 Uiso 0.651(5) 1 calc PR A 2
C22 C 0.6788(3) 0.3916(5) 0.2513(2) 0.0363(12) Uani 1 1 d . . .
H22 H 0.7470 0.4018 0.2356 0.044 Uiso 1 1 calc R A 1

loop_
_atom_site_aniso_label
_atom_site_aniso_U_11
_atom_site_aniso_U_22
_atom_site_aniso_U_33
_atom_site_aniso_U_23
_atom_site_aniso_U_13
_atom_site_aniso_U_12
Ru1 0.01876(18) 0.01430(18) 0.01271(18) 0.00019(11) 0.00263(13) 0.00036(11)
Ru2 0.01993(19) 0.01735(19) 0.01392(19) 0.00009(12) 0.00061(13) -0.00137(12)
Ru3 0.01735(19) 0.0210(2) 0.0185(2) 0.00649(12) 0.00275(14) 0.00224(12)
P1 0.0181(5) 0.0206(5) 0.0197(5) 0.0048(4) 0.0056(4) 0.0027(4)
O1 0.0380(18) 0.0334(17) 0.0311(18) 0.0065(14) 0.0144(16) -0.0012(14)
O2 0.0288(17) 0.0339(17) 0.0263(17) 0.0053(13) 0.0006(14) 0.0106(13)
O3 0.053(2) 0.0217(17) 0.0321(18) -0.0087(14) 0.0140(16) -0.0060(14)
O4 0.068(2) 0.0236(18) 0.0307(18) 0.0019(14) -0.0044(17) 0.0117(16)
O5 0.160(4) 0.030(2) 0.047(2) -0.0029(16) 0.060(3) 0.001(2)
O6 0.062(3) 0.171(5) 0.101(4) -0.076(4) 0.012(3) -0.069(3)
O7 0.046(2) 0.045(2) 0.0223(19) 0.0034(14) 0.0087(15) -0.0132(15)
O8 0.0221(19) 0.077(3) 0.045(2) 0.0156(18) 0.0055(16) 0.0069(16)
O9 0.075(2) 0.0227(19) 0.037(2) 0.0015(14) 0.0211(18) -0.0022(16)
C1 0.025(2) 0.020(2) 0.016(2) 0.0011(16) 0.0026(18) 0.0027(16)
C2 0.027(2) 0.020(2) 0.016(2) -0.0023(16) 0.0051(18) -0.0026(17)
C3 0.027(2) 0.024(2) 0.017(2) 0.0014(17) 0.0066(18) -0.0001(17)
C4 0.034(2) 0.022(2) 0.019(2) -0.0021(17) -0.0007(19) -0.0058(18)
C5 0.087(4) 0.015(2) 0.032(3) -0.0024(19) 0.024(3) -0.003(2)
C6 0.038(3) 0.096(5) 0.044(3) -0.037(3) 0.004(3) -0.026(3)
C7 0.022(2) 0.024(2) 0.030(3) 0.0113(18) 0.0045(19) -0.0023(16)
C8 0.025(3) 0.037(3) 0.025(2) 0.0112(18) 0.0059(19) 0.0034(18)
C9 0.031(2) 0.035(3) 0.021(2) 0.0041(19) 0.0052(19) 0.0040(19)
C10 0.0186(19) 0.0130(18) 0.0128(19) -0.0019(14) 0.0024(15) -0.0004(14)
C11 0.0183(19) 0.0130(18) 0.018(2) 0.0017(15) 0.0032(16) 0.0006(14)
C12 0.023(2) 0.018(2) 0.018(2) -0.0011(15) 0.0062(17) -0.0017(15)
C13 0.024(2) 0.034(2) 0.022(2) 0.0094(18) 0.0018(18) -0.0030(18)
C14 0.032(2) 0.042(3) 0.021(2) 0.0067(19) 0.007(2) -0.011(2)
C15 0.026(2) 0.034(2) 0.027(2) -0.0027(19) 0.0106(19) -0.0059(18)
C16 0.018(2) 0.023(2) 0.027(2) -0.0025(17) 0.0061(17) -0.0020(16)
C17 0.022(2) 0.0152(19) 0.018(2) -0.0040(15) 0.0026(17) -0.0008(15)
C18 0.0172(19) 0.018(2) 0.019(2) -0.0014(15) 0.0019(16) 0.0000(15)
C19 0.016(2) 0.031(2) 0.022(2) 0.0087(17) 0.0036(17) 0.0040(16)
C20 0.026(5) 0.026(5) 0.036(5) -0.002(4) 0.006(4) -0.007(4)
C21 0.025(5) 0.036(5) 0.039(5) -0.001(4) 0.009(4) -0.010(4)
C23 0.038(5) 0.035(5) 0.035(5) 0.002(4) 0.019(4) 0.005(4)
C24 0.026(5) 0.024(5) 0.035(5) 0.002(4) 0.010(4) 0.001(4)
C20' 0.019(3) 0.030(3) 0.056(4) -0.001(3) 0.009(3) -0.002(3)
C21' 0.028(3) 0.042(4) 0.063(4) 0.004(3) 0.012(3) -0.008(3)
C23' 0.047(4) 0.045(4) 0.048(4) 0.016(3) 0.030(3) 0.023(3)
C24' 0.048(4) 0.028(3) 0.052(4) 0.013(3) 0.031(3) 0.010(3)
C22 0.019(2) 0.058(3) 0.033(3) 0.012(2) 0.005(2) 0.004(2)

loop_
_atom_type_symbol
_atom_type_description
_atom_type_scat_dispersion_real
_atom_type_scat_dispersion_imag
_atom_type_scat_source
C C 0.0033 0.0016 'International Tables Vol C Tables 4.2.6.8 and 6.1.1.4'
H H 0.0000 0.0000 'International Tables Vol C Tables 4.2.6.8 and 6.1.1.4'
O O 0.0106 0.0060 'International Tables Vol C Tables 4.2.6.8 and 6.1.1.4'
P P 0.1023 0.0942 'International Tables Vol C Tables 4.2.6.8 and 6.1.1.4'
Ru Ru -1.2594 0.8363 'International Tables Vol C Tables 4.2.6.8 and 6.1.1.4'

loop_
_geom_angle_atom_site_label_1
_geom_angle_atom_site_label_2
_geom_angle_atom_site_label_3
_geom_angle
C3 Ru1 C2 97.14(16)
C3 Ru1 C1 94.80(16)
C2 Ru1 C1 92.61(16)
C3 Ru1 C10 95.18(16)
C2 Ru1 C10 89.93(15)
C1 Ru1 C10 169.31(15)
C3 Ru1 P1 99.51(13)
C2 Ru1 P1 161.27(12)
C1 Ru1 P1 94.48(11)
C10 Ru1 P1 80.10(10)
C3 Ru1 Ru2 139.81(12)
C2 Ru1 Ru2 106.06(11)
C1 Ru1 Ru2 115.97(11)
C10 Ru1 Ru2 53.40(10)
P1 Ru1 Ru2 55.32(3)
C6 Ru2 C4 93.6(3)
C6 Ru2 C5 94.4(2)
C4 Ru2 C5 96.97(19)
C6 Ru2 C10 161.97(19)
C4 Ru2 C10 94.39(15)
C5 Ru2 C10 100.64(18)
C6 Ru2 C11 140.2(2)
C4 Ru2 C11 126.18(15)
C5 Ru2 C11 81.70(16)
C10 Ru2 C11 35.24(13)
C6 Ru2 P1 88.85(18)
C4 Ru2 P1 119.38(13)
C5 Ru2 P1 143.25(14)
C10 Ru2 P1 73.15(9)
C11 Ru2 P1 72.88(10)
C6 Ru2 Ru3 94.1(2)
C4 Ru2 Ru3 167.78(12)
C5 Ru2 Ru3 91.88(14)
C10 Ru2 Ru3 75.64(9)
C11 Ru2 Ru3 46.86(9)
P1 Ru2 Ru3 51.37(3)
C6 Ru2 Ru1 120.28(17)
C4 Ru2 Ru1 77.14(12)
C5 Ru2 Ru1 144.93(16)
C10 Ru2 Ru1 46.59(9)
C11 Ru2 Ru1 74.86(9)
P1 Ru2 Ru1 50.96(3)
Ru3 Ru2 Ru1 90.777(19)
C9 Ru3 C7 99.50(17)
C9 Ru3 C8 95.22(18)
C7 Ru3 C8 89.53(18)
C9 Ru3 C11 93.21(16)
C7 Ru3 C11 94.49(16)
C8 Ru3 C11 169.95(16)
C9 Ru3 P1 110.87(13)
C7 Ru3 P1 149.43(12)
C8 Ru3 P1 91.04(13)
C11 Ru3 P1 80.82(11)
C9 Ru3 Ru2 145.89(13)
C7 Ru3 Ru2 96.69(12)
C8 Ru3 Ru2 114.80(13)
C11 Ru3 Ru2 55.60(10)
P1 Ru3 Ru2 55.74(3)
C19 P1 Ru1 118.32(13)
C19 P1 Ru3 119.48(13)
Ru1 P1 Ru3 122.19(5)
C19 P1 Ru2 125.48(14)
Ru1 P1 Ru2 73.72(3)
Ru3 P1 Ru2 72.89(4)
O1 C1 Ru1 179.3(4)
O2 C2 Ru1 179.3(4)
O3 C3 Ru1 176.9(4)
O4 C4 Ru2 172.9(4)
O5 C5 Ru2 177.1(4)
O6 C6 Ru2 177.4(6)
O7 C7 Ru3 173.8(4)
O8 C8 Ru3 179.0(4)
O9 C9 Ru3 176.5(4)
C11 C10 C18 109.2(3)
C11 C10 Ru1 129.4(3)
C18 C10 Ru1 121.2(2)
C11 C10 Ru2 74.8(2)
C18 C10 Ru2 125.0(2)
Ru1 C10 Ru2 80.01(12)
C10 C11 C12 107.3(3)
C10 C11 Ru3 127.1(3)
C12 C11 Ru3 125.6(3)
C10 C11 Ru2 70.0(2)
C12 C11 Ru2 125.8(2)
Ru3 C11 Ru2 77.53(12)
C13 C12 C17 118.9(4)
C13 C12 C11 131.0(4)
C17 C12 C11 110.1(3)
C14 C13 C12 119.6(4)
C14 C13 H13 120.2
C12 C13 H13 120.2
C15 C14 C13 121.1(4)
C15 C14 H14 119.4
C13 C14 H14 119.4
C14 C15 C16 120.3(4)
C14 C15 H15 119.9
C16 C15 H15 119.9
C15 C16 C17 118.6(4)
C15 C16 H16 120.7
C17 C16 H16 120.7
C16 C17 C12 121.5(4)
C16 C17 C18 129.5(4)
C12 C17 C18 109.0(3)
C17 C18 C10 104.4(3)
C17 C18 H18A 110.9
C10 C18 H18A 110.9
C17 C18 H18B 110.9
C10 C18 H18B 110.9
H18A C18 H18B 108.9
C24 C19 C20' 90.1(7)
C24 C19 C24' 52.3(6)
C20' C19 C24' 119.1(5)
C24 C19 C20 116.1(8)
C20' C19 C20 54.4(6)
C24' C19 C20 97.1(6)
C24 C19 P1 122.2(6)
C20' C19 P1 123.4(4)
C24' C19 P1 117.4(4)
C20 C19 P1 121.7(5)
C21 C20 C19 117.8(11)
C21 C20 H20A 121.1
C19 C20 H20A 121.1
C20 C21 C22 119.8(11)
C20 C21 H21A 120.1
C22 C21 H21A 120.1
C22 C23 C24 120.2(11)
C22 C23 H23A 119.9
C24 C23 H23A 119.9
C19 C24 C23 125.3(12)
C19 C24 H24A 117.4
C23 C24 H24A 117.4
C19 C20' C21' 121.4(6)
C19 C20' H20B 119.3
C21' C20' H20B 119.3
C22 C21' C20' 122.0(7)
C22 C21' H21B 119.0
C20' C21' H21B 119.0
C22 C23' C24' 120.4(6)
C22 C23' H23B 119.8
C24' C23' H23B 119.8
C23' C24' C19 119.0(6)
C23' C24' H24B 120.5
C19 C24' H24B 120.5
C23 C22 C21' 92.5(7)
C23 C22 C23' 51.4(7)
C21' C22 C23' 117.9(6)
C23 C22 C21 120.6(8)
C21' C22 C21 53.7(6)
C23' C22 C21 98.9(7)
C23 C22 H22 119.7
C21' C22 H22 123.7
C23' C22 H22 118.2
C21 C22 H22 119.7

loop_
_geom_bond_atom_site_label_1
_geom_bond_atom_site_label_2
_geom_bond_distance
Ru1 C3 1.886(4)
Ru1 C2 1.959(4)
Ru1 C1 1.973(4)
Ru1 C10 2.092(4)
Ru1 P1 2.2942(12)
Ru1 Ru2 2.8355(8)
Ru2 C6 1.877(5)
Ru2 C4 1.908(4)
Ru2 C5 1.923(5)
Ru2 C10 2.311(4)
Ru2 C11 2.374(4)
Ru2 P1 2.4291(11)
Ru2 Ru3 2.8089(7)
Ru3 C9 1.909(5)
Ru3 C7 1.942(5)
Ru3 C8 1.952(4)
Ru3 C11 2.099(4)
Ru3 P1 2.2959(11)
P1 C19 1.820(4)
O1 C1 1.122(5)
O2 C2 1.132(5)
O3 C3 1.132(5)
O4 C4 1.129(5)
O5 C5 1.147(6)
O6 C6 1.133(6)
O7 C7 1.134(5)
O8 C8 1.132(5)
O9 C9 1.120(5)
C10 C11 1.419(5)
C10 C18 1.519(5)
C11 C12 1.490(5)
C12 C13 1.391(5)
C12 C17 1.393(5)
C13 C14 1.381(6)
C13 H13 0.9300
C14 C15 1.376(6)
C14 H14 0.9300
C15 C16 1.386(6)
C15 H15 0.9300
C16 C17 1.387(5)
C16 H16 0.9300
C17 C18 1.505(5)
C18 H18A 0.9700
C18 H18B 0.9700
C19 C24 1.289(13)
C19 C20' 1.331(8)
C19 C24' 1.402(8)
C19 C20 1.512(12)
C20 C21 1.375(17)
C20 H20A 0.9300
C21 C22 1.417(14)
C21 H21A 0.9300
C23 C22 1.302(14)
C23 C24 1.386(17)
C23 H23A 0.9300
C24 H24A 0.9300
C20' C21' 1.384(9)
C20' H20B 0.9300
C21' C22 1.338(9)
C21' H21B 0.9300
C23' C22 1.399(9)
C23' C24' 1.400(11)
C23' H23B 0.9300
C24' H24B 0.9300
C22 H22 0.9300

loop_
_geom_torsion_atom_site_label_1
_geom_torsion_atom_site_label_2
_geom_torsion_atom_site_label_3
_geom_torsion_atom_site_label_4
_geom_torsion
C3 Ru1 Ru2 C6 119.3(3)
C2 Ru1 Ru2 C6 -118.0(3)
C1 Ru1 Ru2 C6 -16.9(3)
C10 Ru1 Ru2 C6 164.5(3)
P1 Ru1 Ru2 C6 59.8(2)
C3 Ru1 Ru2 C4 -154.1(2)
C2 Ru1 Ru2 C4 -31.33(18)
C1 Ru1 Ru2 C4 69.79(18)
C10 Ru1 Ru2 C4 -108.90(18)
P1 Ru1 Ru2 C4 146.42(13)
C3 Ru1 Ru2 C5 -70.3(3)
C2 Ru1 Ru2 C5 52.4(3)
C1 Ru1 Ru2 C5 153.6(3)
C10 Ru1 Ru2 C5 -25.1(3)
P1 Ru1 Ru2 C5 -129.8(2)
C3 Ru1 Ru2 C10 -45.2(2)
C2 Ru1 Ru2 C10 77.57(17)
C1 Ru1 Ru2 C10 178.69(17)
P1 Ru1 Ru2 C10 -104.68(13)
C3 Ru1 Ru2 C11 -20.5(2)
C2 Ru1 Ru2 C11 102.22(15)
C1 Ru1 Ru2 C11 -156.65(15)
C10 Ru1 Ru2 C11 24.66(15)
P1 Ru1 Ru2 C11 -80.02(10)
C3 Ru1 Ru2 P1 59.49(19)
C2 Ru1 Ru2 P1 -177.75(12)
C1 Ru1 Ru2 P1 -76.63(13)
C10 Ru1 Ru2 P1 104.68(13)
C3 Ru1 Ru2 Ru3 24.06(19)
C2 Ru1 Ru2 Ru3 146.82(12)
C1 Ru1 Ru2 Ru3 -112.05(12)
C10 Ru1 Ru2 Ru3 69.26(12)
P1 Ru1 Ru2 Ru3 -35.42(3)
C6 Ru2 Ru3 C9 -161.5(3)
C4 Ru2 Ru3 C9 -32.6(7)
C5 Ru2 Ru3 C9 103.9(3)
C10 Ru2 Ru3 C9 3.4(3)
C11 Ru2 Ru3 C9 27.1(3)
P1 Ru2 Ru3 C9 -76.3(2)
Ru1 Ru2 Ru3 C9 -41.1(2)
C6 Ru2 Ru3 C7 80.4(2)
C4 Ru2 Ru3 C7 -150.6(6)
C5 Ru2 Ru3 C7 -14.1(2)
C10 Ru2 Ru3 C7 -114.59(15)
C11 Ru2 Ru3 C7 -90.87(18)
P1 Ru2 Ru3 C7 165.69(12)
Ru1 Ru2 Ru3 C7 -159.12(12)
C6 Ru2 Ru3 C8 -12.1(2)
C4 Ru2 Ru3 C8 116.8(6)
C5 Ru2 Ru3 C8 -106.7(2)
C10 Ru2 Ru3 C8 152.82(17)
C11 Ru2 Ru3 C8 176.54(19)
P1 Ru2 Ru3 C8 73.11(15)
Ru1 Ru2 Ru3 C8 108.29(14)
C6 Ru2 Ru3 C11 171.3(2)
C4 Ru2 Ru3 C11 -59.7(6)
C5 Ru2 Ru3 C11 76.8(2)
C10 Ru2 Ru3 C11 -23.72(16)
P1 Ru2 Ru3 C11 -103.44(13)
Ru1 Ru2 Ru3 C11 -68.25(13)
C6 Ru2 Ru3 P1 -85.24(17)
C4 Ru2 Ru3 P1 43.7(6)
C5 Ru2 Ru3 P1 -179.78(16)
C10 Ru2 Ru3 P1 79.72(10)
C11 Ru2 Ru3 P1 103.44(13)
Ru1 Ru2 Ru3 P1 35.19(3)
C3 Ru1 P1 C19 92.3(2)
C2 Ru1 P1 C19 -115.2(4)
C1 Ru1 P1 C19 -3.3(2)
C10 Ru1 P1 C19 -174.01(19)
Ru2 Ru1 P1 C19 -121.97(16)
C3 Ru1 P1 Ru3 -88.78(13)
C2 Ru1 P1 Ru3 63.6(4)
C1 Ru1 P1 Ru3 175.59(12)
C10 Ru1 P1 Ru3 4.88(11)
Ru2 Ru1 P1 Ru3 56.91(4)
C3 Ru1 P1 Ru2 -145.69(12)
C2 Ru1 P1 Ru2 6.7(4)
C1 Ru1 P1 Ru2 118.67(11)
C10 Ru1 P1 Ru2 -52.03(10)
C9 Ru3 P1 C19 -94.1(2)
C7 Ru3 P1 C19 92.7(3)
C8 Ru3 P1 C19 1.9(2)
C11 Ru3 P1 C19 175.96(19)
Ru2 Ru3 P1 C19 121.57(17)
C9 Ru3 P1 Ru1 87.03(15)
C7 Ru3 P1 Ru1 -86.2(2)
C8 Ru3 P1 Ru1 -176.99(14)
C11 Ru3 P1 Ru1 -2.91(11)
Ru2 Ru3 P1 Ru1 -57.30(4)
C9 Ru3 P1 Ru2 144.33(14)
C7 Ru3 P1 Ru2 -28.9(2)
C8 Ru3 P1 Ru2 -119.69(13)
C11 Ru3 P1 Ru2 54.39(10)
C6 Ru2 P1 C19 -18.2(3)
C4 Ru2 P1 C19 75.3(2)
C5 Ru2 P1 C19 -114.0(3)
C10 Ru2 P1 C19 160.75(18)
C11 Ru2 P1 C19 -162.35(18)
Ru3 Ru2 P1 C19 -114.39(16)
Ru1 Ru2 P1 C19 113.50(16)
C6 Ru2 P1 Ru1 -131.7(2)
C4 Ru2 P1 Ru1 -38.23(14)
C5 Ru2 P1 Ru1 132.5(3)
C10 Ru2 P1 Ru1 47.25(9)
C11 Ru2 P1 Ru1 84.15(10)
Ru3 Ru2 P1 Ru1 132.11(4)
C6 Ru2 P1 Ru3 96.2(2)
C4 Ru2 P1 Ru3 -170.34(14)
C5 Ru2 P1 Ru3 0.4(3)
C10 Ru2 P1 Ru3 -84.86(10)
C11 Ru2 P1 Ru3 -47.96(10)
Ru1 Ru2 P1 Ru3 -132.11(4)
C3 Ru1 C1 O1 -26(33)
C2 Ru1 C1 O1 -124(33)
C10 Ru1 C1 O1 133(33)
P1 Ru1 C1 O1 74(33)
Ru2 Ru1 C1 O1 127(33)
C3 Ru1 C2 O2 39(31)
C1 Ru1 C2 O2 134(31)
C10 Ru1 C2 O2 -56(31)
P1 Ru1 C2 O2 -114(31)
Ru2 Ru1 C2 O2 -108(31)
C2 Ru1 C3 O3 -143(7)
C1 Ru1 C3 O3 124(7)
C10 Ru1 C3 O3 -53(7)
P1 Ru1 C3 O3 28(7)
Ru2 Ru1 C3 O3 -18(7)
C6 Ru2 C4 O4 -41(3)
C5 Ru2 C4 O4 54(3)
C10 Ru2 C4 O4 155(3)
C11 Ru2 C4 O4 139(3)
P1 Ru2 C4 O4 -132(3)
Ru3 Ru2 C4 O4 -170(3)
Ru1 Ru2 C4 O4 -161(3)
C6 Ru2 C5 O5 -156(10)
C4 Ru2 C5 O5 110(10)
C10 Ru2 C5 O5 14(10)
C11 Ru2 C5 O5 -16(10)
P1 Ru2 C5 O5 -62(10)
Ru3 Ru2 C5 O5 -61(10)
Ru1 Ru2 C5 O5 33(10)
C4 Ru2 C6 O6 -144(14)
C5 Ru2 C6 O6 119(14)
C10 Ru2 C6 O6 -28(14)
C11 Ru2 C6 O6 36(14)
P1 Ru2 C6 O6 -25(14)
Ru3 Ru2 C6 O6 27(14)
Ru1 Ru2 C6 O6 -67(14)
C9 Ru3 C7 O7 146(4)
C8 Ru3 C7 O7 51(4)
C11 Ru3 C7 O7 -120(4)
P1 Ru3 C7 O7 -40(4)
Ru2 Ru3 C7 O7 -64(4)
C9 Ru3 C8 O8 62(25)
C7 Ru3 C8 O8 162(25)
C11 Ru3 C8 O8 -84(25)
P1 Ru3 C8 O8 -49(25)
Ru2 Ru3 C8 O8 -101(25)
C7 Ru3 C9 O9 83(6)
C8 Ru3 C9 O9 173(6)
C11 Ru3 C9 O9 -13(6)
P1 Ru3 C9 O9 -94(6)
Ru2 Ru3 C9 O9 -35(6)
C3 Ru1 C10 C11 92.0(3)
C2 Ru1 C10 C11 -170.9(3)
C1 Ru1 C10 C11 -67.0(9)
P1 Ru1 C10 C11 -6.8(3)
Ru2 Ru1 C10 C11 -60.7(3)
C3 Ru1 C10 C18 -82.3(3)
C2 Ru1 C10 C18 14.8(3)
C1 Ru1 C10 C18 118.7(8)
P1 Ru1 C10 C18 178.9(3)
Ru2 Ru1 C10 C18 125.0(3)
C3 Ru1 C10 Ru2 152.63(14)
C2 Ru1 C10 Ru2 -110.21(13)
C1 Ru1 C10 Ru2 -6.4(8)
P1 Ru1 C10 Ru2 53.85(7)
C6 Ru2 C10 C11 87.3(8)
C4 Ru2 C10 C11 -156.6(2)
C5 Ru2 C10 C11 -58.6(3)
P1 Ru2 C10 C11 84.0(2)
Ru3 Ru2 C10 C11 30.58(19)
Ru1 Ru2 C10 C11 135.7(3)
C6 Ru2 C10 C18 -169.7(7)
C4 Ru2 C10 C18 -53.6(3)
C5 Ru2 C10 C18 44.4(3)
C11 Ru2 C10 C18 103.0(4)
P1 Ru2 C10 C18 -173.0(3)
Ru3 Ru2 C10 C18 133.6(3)
Ru1 Ru2 C10 C18 -121.3(3)
C6 Ru2 C10 Ru1 -48.4(8)
C4 Ru2 C10 Ru1 67.68(16)
C5 Ru2 C10 Ru1 165.63(16)
C11 Ru2 C10 Ru1 -135.7(3)
P1 Ru2 C10 Ru1 -51.72(8)
Ru3 Ru2 C10 Ru1 -105.15(9)
C18 C10 C11 C12 0.3(4)
Ru1 C10 C11 C12 -174.5(3)
Ru2 C10 C11 C12 122.6(3)
C18 C10 C11 Ru3 -178.0(2)
Ru1 C10 C11 Ru3 7.1(5)
Ru2 C10 C11 Ru3 -55.7(3)
C18 C10 C11 Ru2 -122.3(3)
Ru1 C10 C11 Ru2 62.8(3)
C9 Ru3 C11 C10 -112.5(3)
C7 Ru3 C11 C10 147.7(3)
C8 Ru3 C11 C10 34.4(11)
P1 Ru3 C11 C10 -1.8(3)
Ru2 Ru3 C11 C10 52.7(3)
C9 Ru3 C11 C12 69.4(3)
C7 Ru3 C11 C12 -30.4(3)
C8 Ru3 C11 C12 -143.7(9)
P1 Ru3 C11 C12 -179.9(3)
Ru2 Ru3 C11 C12 -125.4(3)
C9 Ru3 C11 Ru2 -165.16(15)
C7 Ru3 C11 Ru2 95.04(14)
C8 Ru3 C11 Ru2 -18.3(10)
P1 Ru3 C11 Ru2 -54.52(7)
C6 Ru2 C11 C10 -151.1(3)
C4 Ru2 C11 C10 29.4(3)
C5 Ru2 C11 C10 122.0(3)
P1 Ru2 C11 C10 -84.9(2)
Ru3 Ru2 C11 C10 -137.5(3)
Ru1 Ru2 C11 C10 -31.69(19)
C6 Ru2 C11 C12 111.6(4)
C4 Ru2 C11 C12 -67.9(4)
C5 Ru2 C11 C12 24.7(3)
C10 Ru2 C11 C12 -97.3(4)
P1 Ru2 C11 C12 177.9(3)
Ru3 Ru2 C11 C12 125.2(3)
Ru1 Ru2 C11 C12 -129.0(3)
C6 Ru2 C11 Ru3 -13.6(3)
C4 Ru2 C11 Ru3 166.91(16)
C5 Ru2 C11 Ru3 -100.49(19)
C10 Ru2 C11 Ru3 137.5(3)
P1 Ru2 C11 Ru3 52.66(8)
Ru1 Ru2 C11 Ru3 105.83(10)
C10 C11 C12 C13 177.9(4)
Ru3 C11 C12 C13 -3.7(6)
Ru2 C11 C12 C13 -104.7(4)
C10 C11 C12 C17 0.1(4)
Ru3 C11 C12 C17 178.5(3)
Ru2 C11 C12 C17 77.6(4)
C17 C12 C13 C14 -1.7(6)
C11 C12 C13 C14 -179.3(4)
C12 C13 C14 C15 0.9(7)
C13 C14 C15 C16 1.0(7)
C14 C15 C16 C17 -2.0(6)
C15 C16 C17 C12 1.1(6)
C15 C16 C17 C18 -179.7(4)
C13 C12 C17 C16 0.7(6)
C11 C12 C17 C16 178.7(3)
C13 C12 C17 C18 -178.6(3)
C11 C12 C17 C18 -0.6(4)
C16 C17 C18 C10 -178.5(4)
C12 C17 C18 C10 0.7(4)
C11 C10 C18 C17 -0.6(4)
Ru1 C10 C18 C17 174.7(2)
Ru2 C10 C18 C17 -85.1(3)
Ru1 P1 C19 C24 -56.2(7)
Ru3 P1 C19 C24 124.9(7)
Ru2 P1 C19 C24 -145.8(7)
Ru1 P1 C19 C20' 58.3(5)
Ru3 P1 C19 C20' -120.6(5)
Ru2 P1 C19 C20' -31.3(5)
Ru1 P1 C19 C24' -117.0(4)
Ru3 P1 C19 C24' 64.1(5)
Ru2 P1 C19 C24' 153.4(4)
Ru1 P1 C19 C20 124.0(6)
Ru3 P1 C19 C20 -54.9(6)
Ru2 P1 C19 C20 34.4(6)
C24 C19 C20 C21 -0.2(14)
C20' C19 C20 C21 -69.8(11)
C24' C19 C20 C21 51.1(11)
P1 C19 C20 C21 179.6(8)
C19 C20 C21 C22 -2.2(17)
C20' C19 C24 C23 52.6(13)
C24' C19 C24 C23 -75.2(13)
C20 C19 C24 C23 3.0(16)
P1 C19 C24 C23 -176.8(9)
C22 C23 C24 C19 -3.2(19)
C24 C19 C20' C21' -49.9(9)
C24' C19 C20' C21' -4.2(10)
C20 C19 C20' C21' 72.8(9)
P1 C19 C20' C21' -179.5(6)
C19 C20' C21' C22 1.3(12)
C22 C23' C24' C19 -0.3(12)
C24 C19 C24' C23' 68.3(10)
C20' C19 C24' C23' 3.7(10)
C20 C19 C24' C23' -49.3(9)
P1 C19 C24' C23' 179.3(6)
C24 C23 C22 C21' -48.0(13)
C24 C23 C22 C23' 76.5(12)
C24 C23 C22 C21 0.4(17)
C20' C21' C22 C23 49.0(10)
C20' C21' C22 C23' 2.1(11)
C20' C21' C22 C21 -78.0(10)
C24' C23' C22 C23 -71.4(10)
C24' C23' C22 C21' -2.6(11)
C24' C23' C22 C21 50.9(10)
C20 C21 C22 C23 2.1(17)
C20 C21 C22 C21' 70.3(11)
C20 C21 C22 C23' -48.0(12)
